data_4345642
loop_
_publ_author_name
'Huang, Chao'
'Han, Xiao'
'Shao, ZhiChao'
'Gao, Kuan'
'Liu, Mengjia'
'Wang, Yanjie'
'Wu, Jie'
'Hou, Hongwei'
'Mi, Liwei'

_publ_section_title
;
 Solvent-Induced Assembly of Sliver Coordination Polymers (CPs) as
 Cooperative Catalysts for Synthesizing of Cyclopentenone[b]pyrroles
 Frameworks.
;
_journal_issue 9
_journal_name_full 'Inorganic chemistry'
_journal_page_first 4874
_journal_page_last 4884
_journal_paper_doi 10.1021/acs.inorgchem.6b03091
_journal_volume 56
_journal_year 2017
_chemical_formula_moiety 'C10 H6 Ag4 N16 O3'
_chemical_formula_sum 'C10 H6 Ag4 N16 O3'
_chemical_formula_weight 829.79
_chemical_name_systematic
; 
 ? 
;
_space_group_IT_number 15
_symmetry_cell_setting monoclinic
_symmetry_space_group_name_Hall '-C 2yc'
_symmetry_space_group_name_H-M 'C 1 2/c 1'
_atom_sites_solution_hydrogens geom
_atom_sites_solution_primary direct
_atom_sites_solution_secondary difmap
_audit_creation_method SHELXL-97
_cell_angle_alpha 90.00
_cell_angle_beta 111.99(3)
_cell_angle_gamma 90.00
_cell_formula_units_Z 4
_cell_length_a 11.402(2)
_cell_length_b 19.497(4)
_cell_length_c 9.3008(19)
_cell_measurement_reflns_used 3293
_cell_measurement_temperature 293(2)
_cell_measurement_theta_max 27.8565
_cell_measurement_theta_min 2.0890
_cell_volume 1917.2(8)
_computing_cell_refinement 'CrystalClear (Rigaku/MSC Inc., 2006)'
_computing_data_collection 'CrystalClear (Rigaku/MSC Inc., 2006)'
_computing_data_reduction 'CrystalClear (Rigaku/MSC Inc., 2006)'
_computing_molecular_graphics SHELXTL
_computing_publication_material SHELXTL
_computing_structure_refinement 'SHELXL-97 (Sheldrick, 1997)'
_computing_structure_solution 'SHELXS-97 (Sheldrick, 1990)'
_diffrn_ambient_temperature 293(2)
_diffrn_detector_area_resol_mean 28.5714
_diffrn_measured_fraction_theta_full 0.984
_diffrn_measured_fraction_theta_max 0.984
_diffrn_measurement_device_type Saturn724
_diffrn_measurement_method dtprofit.ref
_diffrn_radiation_monochromator graphite
_diffrn_radiation_source 'fine-focus sealed tube'
_diffrn_radiation_type MoK\a
_diffrn_radiation_wavelength 0.71073
_diffrn_reflns_av_R_equivalents 0.0242
_diffrn_reflns_av_sigmaI/netI 0.0238
_diffrn_reflns_limit_h_max 9
_diffrn_reflns_limit_h_min -14
_diffrn_reflns_limit_k_max 25
_diffrn_reflns_limit_k_min -25
_diffrn_reflns_limit_l_max 12
_diffrn_reflns_limit_l_min -10
_diffrn_reflns_number 6726
_diffrn_reflns_theta_full 27.88
_diffrn_reflns_theta_max 27.88
_diffrn_reflns_theta_min 2.19
_diffrn_standards_number 2320
_exptl_absorpt_coefficient_mu 4.083
_exptl_absorpt_correction_T_max 0.4284
_exptl_absorpt_correction_T_min 0.3944
_exptl_absorpt_correction_type numerical
_exptl_absorpt_process_details 'CrystalClear (Rigaku/MSC Inc., 2006)'
_exptl_crystal_colour Colorless
_exptl_crystal_density_diffrn 2.875
_exptl_crystal_density_method 'not measured'
_exptl_crystal_description Prism
_exptl_crystal_F_000 1560
_exptl_crystal_size_max 0.28
_exptl_crystal_size_mid 0.27
_exptl_crystal_size_min 0.25
_refine_diff_density_max 0.893
_refine_diff_density_min -1.225
_refine_diff_density_rms 0.131
_refine_ls_extinction_method none
_refine_ls_goodness_of_fit_ref 1.064
_refine_ls_hydrogen_treatment mixed
_refine_ls_matrix_type full
_refine_ls_number_parameters 152
_refine_ls_number_reflns 2254
_refine_ls_number_restraints 0
_refine_ls_restrained_S_all 1.064
_refine_ls_R_factor_all 0.0343
_refine_ls_R_factor_gt 0.0308
_refine_ls_shift/su_max 0.002
_refine_ls_shift/su_mean 0.000
_refine_ls_structure_factor_coef Fsqd
_refine_ls_weighting_details 'calc w=1/[\s^2^(Fo^2^)+(0.0313P)^2^+10.0427P] where P=(Fo^2^+2Fc^2^)/3'
_refine_ls_weighting_scheme calc
_refine_ls_wR_factor_gt 0.0693
_refine_ls_wR_factor_ref 0.0716
_reflns_number_gt 2067
_reflns_number_total 2254
_reflns_threshold_expression >2sigma(I)
_cod_data_source_file ic6b03091_si_002.cif
_cod_data_source_block complex_2
_cod_depositor_comments
;
The following automatic conversions were performed:

'_symmetry_cell_setting' value 'Monoclinic' changed to 'monoclinic'
according to
/home/data/users/saulius/crontab/automatic-downloads/rss-feeds/ACS/lib/dictionaries/cif_core.dic
dictionary named 'cif_core.dic' version 2.4.2 from 2011-04-26.

'_exptl_absorpt_correction_type' value 'Numerical' changed to
'numerical' according to
/home/data/users/saulius/crontab/automatic-downloads/rss-feeds/ACS/lib/dictionaries/cif_core.dic
dictionary named 'cif_core.dic' version 2.4.2 from 2011-04-26.

Automatic conversion script
Id: cif_fix_values 4973 2017-02-22 13:04:09Z antanas 

 Adding full bibliography for 4345641--4345643.cif.
;
_cod_original_cell_volume 1917.2(7)
_cod_original_sg_symbol_Hall '-C 2yc  '
_cod_original_sg_symbol_H-M 'C2/c  '
_cod_database_code 4345642

loop_
_symmetry_equiv_pos_as_xyz
'x, y, z'
'-x, y, -z+1/2'
'x+1/2, y+1/2, z'
'-x+1/2, y+1/2, -z+1/2'
'-x, -y, -z'
'x, -y, z-1/2'
'-x+1/2, -y+1/2, -z'
'x+1/2, -y+1/2, z-1/2'

loop_
_atom_site_label
_atom_site_type_symbol
_atom_site_fract_x
_atom_site_fract_y
_atom_site_fract_z
_atom_site_U_iso_or_equiv
_atom_site_adp_type
_atom_site_occupancy
_atom_site_symmetry_multiplicity
_atom_site_calc_flag
_atom_site_refinement_flags
Ag1 Ag 0.14647(3) 0.802687(15) 0.23836(3) 0.02615(10) Uani 1 1 d .
Ag2 Ag 0.5000 1.02505(3) 0.2500 0.04167(14) Uani 1 2 d S
Ag3 Ag 0.2500 0.7500 0.0000 0.03662(13) Uani 1 2 d S
O1 O 0.5000 1.1401(3) 0.2500 0.078(2) Uani 1 2 d S
O2 O 0.1348(4) 0.6601(2) -0.0484(5) 0.0522(9) Uani 1 1 d .
N1 N 0.1969(3) 0.84067(16) 0.6628(4) 0.0246(7) Uani 1 1 d .
N2 N 0.1959(3) 0.77168(16) 0.6470(4) 0.0240(7) Uani 1 1 d .
N3 N 0.0933(3) 0.75118(15) 0.5335(4) 0.0244(7) Uani 1 1 d .
N4 N 0.0241(3) 0.80710(15) 0.4716(4) 0.0223(6) Uani 1 1 d .
N5 N 0.2315(3) 0.90466(16) 0.3594(4) 0.0259(7) Uani 1 1 d .
N6 N 0.3308(3) 0.91485(18) 0.3185(4) 0.0298(8) Uani 1 1 d .
N7 N 0.3661(3) 0.97873(18) 0.3455(4) 0.0290(7) Uani 1 1 d .
N8 N 0.2920(3) 1.01237(17) 0.4048(4) 0.0283(7) Uani 1 1 d .
C1 C 0.0588(3) 1.04835(17) 0.4427(4) 0.0182(7) Uani 1 1 d .
H1 H 0.0990 1.0813 0.4050 0.022 Uiso 1 1 calc R
C2 C 0.1045(3) 0.98117(17) 0.4626(4) 0.0169(7) Uani 1 1 d .
C3 C 0.0450(3) 0.93247(17) 0.5225(4) 0.0176(7) Uani 1 1 d .
C4 C 0.0895(3) 0.86067(17) 0.5521(4) 0.0169(6) Uani 1 1 d .
C5 C 0.2100(3) 0.96540(18) 0.4121(4) 0.0181(7) Uani 1 1 d .

loop_
_atom_site_aniso_label
_atom_site_aniso_U_11
_atom_site_aniso_U_22
_atom_site_aniso_U_33
_atom_site_aniso_U_23
_atom_site_aniso_U_13
_atom_site_aniso_U_12
Ag1 0.02118(16) 0.02576(16) 0.02657(17) 0.00091(12) 0.00327(12) 0.00163(11)
Ag2 0.0411(3) 0.0352(3) 0.0580(3) 0.000 0.0292(3) 0.000
Ag3 0.0466(3) 0.0335(3) 0.0346(3) -0.0041(2) 0.0207(2) 0.0026(2)
O1 0.107(6) 0.039(3) 0.078(4) 0.000 0.025(4) 0.000
O2 0.056(2) 0.046(2) 0.062(2) -0.0010(18) 0.0307(19) 0.0036(18)
N1 0.0238(16) 0.0155(14) 0.0267(16) -0.0005(13) 0.0006(13) 0.0042(12)
N2 0.0241(16) 0.0163(15) 0.0276(17) 0.0012(13) 0.0052(13) 0.0043(12)
N3 0.0235(16) 0.0139(14) 0.0308(17) 0.0006(13) 0.0043(14) 0.0033(12)
N4 0.0206(15) 0.0121(14) 0.0289(17) 0.0016(12) 0.0033(13) 0.0020(11)
N5 0.0246(16) 0.0215(16) 0.0368(19) -0.0069(14) 0.0173(14) -0.0012(13)
N6 0.0308(18) 0.0259(17) 0.042(2) -0.0082(15) 0.0238(16) -0.0012(14)
N7 0.0295(17) 0.0259(17) 0.039(2) -0.0049(15) 0.0220(16) -0.0032(14)
N8 0.0289(17) 0.0203(16) 0.045(2) -0.0054(15) 0.0241(16) -0.0039(13)
C1 0.0204(16) 0.0121(15) 0.0240(17) 0.0026(13) 0.0106(14) 0.0002(12)
C2 0.0140(15) 0.0151(16) 0.0208(17) -0.0038(13) 0.0057(13) -0.0005(12)
C3 0.0180(16) 0.0149(15) 0.0176(16) -0.0006(13) 0.0041(13) 0.0016(13)
C4 0.0166(15) 0.0152(15) 0.0196(17) -0.0025(13) 0.0076(13) 0.0008(12)
C5 0.0195(17) 0.0153(16) 0.0211(17) -0.0024(13) 0.0094(14) 0.0030(13)

loop_
_atom_type_symbol
_atom_type_description
_atom_type_scat_dispersion_real
_atom_type_scat_dispersion_imag
_atom_type_scat_source
C C 0.0033 0.0016 'International Tables Vol C Tables 4.2.6.8 and 6.1.1.4'
H H 0.0000 0.0000 'International Tables Vol C Tables 4.2.6.8 and 6.1.1.4'
N N 0.0061 0.0033 'International Tables Vol C Tables 4.2.6.8 and 6.1.1.4'
O O 0.0106 0.0060 'International Tables Vol C Tables 4.2.6.8 and 6.1.1.4'
Ag Ag -0.8971 1.1015 'International Tables Vol C Tables 4.2.6.8 and 6.1.1.4'

loop_
_geom_angle_atom_site_label_1
_geom_angle_atom_site_label_2
_geom_angle_atom_site_label_3
_geom_angle
_geom_angle_site_symmetry_1
_geom_angle_site_symmetry_3
N4 Ag1 N2 137.54(11) 2 7_566
N4 Ag1 N5 118.23(12) 2 .
N2 Ag1 N5 102.06(12) 7_566 .
N4 Ag1 Ag3 79.66(9) 2 .
N2 Ag1 Ag3 70.66(9) 7_566 .
N5 Ag1 Ag3 115.93(8) . .
N7 Ag2 N7 132.10(18) . 2_655
N7 Ag2 O1 113.95(9) . .
N7 Ag2 O1 113.95(9) 2_655 .
O2 Ag3 O2 180.000(1) . 7_565
O2 Ag3 Ag1 93.16(10) . .
O2 Ag3 Ag1 86.84(10) 7_565 .
O2 Ag3 Ag1 86.84(10) . 7_565
O2 Ag3 Ag1 93.16(10) 7_565 7_565
Ag1 Ag3 Ag1 180.0 . 7_565
C4 N1 N2 103.8(3) . .
N3 N2 N1 111.1(3) . .
N3 N2 Ag1 120.0(2) . 7_566
N1 N2 Ag1 128.2(2) . 7_566
N2 N3 N4 107.6(3) . .
C4 N4 N3 106.2(3) . .
C4 N4 Ag1 130.9(2) . 2
N3 N4 Ag1 122.4(2) . 2
N6 N5 C5 105.3(3) . .
N6 N5 Ag1 103.6(2) . .
C5 N5 Ag1 146.9(3) . .
N7 N6 N5 108.7(3) . .
N6 N7 N8 110.5(3) . .
N6 N7 Ag2 121.3(2) . .
N8 N7 Ag2 126.7(2) . .
C5 N8 N7 104.4(3) . .
C3 C1 C2 122.0(3) 5_576 .
C3 C1 H1 119.0 5_576 .
C2 C1 H1 119.0 . .
C1 C2 C3 118.5(3) . .
C1 C2 C5 117.4(3) . .
C3 C2 C5 124.0(3) . .
C1 C3 C2 119.5(3) 5_576 .
C1 C3 C4 118.3(3) 5_576 .
C2 C3 C4 122.2(3) . .
N1 C4 N4 111.3(3) . .
N1 C4 C3 125.0(3) . .
N4 C4 C3 123.7(3) . .
N8 C5 N5 111.2(3) . .
N8 C5 C2 123.0(3) . .
N5 C5 C2 125.6(3) . .

loop_
_geom_bond_atom_site_label_1
_geom_bond_atom_site_label_2
_geom_bond_distance
_geom_bond_site_symmetry_2
Ag1 N4 2.182(3) 2
Ag1 N2 2.244(3) 7_566
Ag1 N5 2.312(3) .
Ag1 Ag3 3.0534(7) .
Ag2 N7 2.225(3) .
Ag2 N7 2.225(3) 2_655
Ag2 O1 2.243(6) .
Ag3 O2 2.135(4) .
Ag3 O2 2.135(4) 7_565
Ag3 Ag1 3.0534(7) 7_565
N1 C4 1.330(5) .
N1 N2 1.353(4) .
N2 N3 1.311(5) .
N2 Ag1 2.244(3) 7_566
N3 N4 1.343(4) .
N4 C4 1.338(4) .
N4 Ag1 2.182(3) 2
N5 N6 1.338(4) .
N5 C5 1.339(4) .
N6 N7 1.304(5) .
N7 N8 1.341(4) .
N8 C5 1.328(5) .
C1 C3 1.390(5) 5_576
C1 C2 1.396(5) .
C1 H1 0.9300 .
C2 C3 1.398(5) .
C2 C5 1.478(5) .
C3 C1 1.390(5) 5_576
C3 C4 1.479(5) .

loop_
_geom_torsion_atom_site_label_1
_geom_torsion_atom_site_label_2
_geom_torsion_atom_site_label_3
_geom_torsion_atom_site_label_4
_geom_torsion
_geom_torsion_site_symmetry_1
_geom_torsion_site_symmetry_4
N4 Ag1 Ag3 O2 -64.80(13) 2 .
N2 Ag1 Ag3 O2 84.38(14) 7_566 .
N5 Ag1 Ag3 O2 178.72(15) . .
N4 Ag1 Ag3 O2 115.20(13) 2 7_565
N2 Ag1 Ag3 O2 -95.62(14) 7_566 7_565
N5 Ag1 Ag3 O2 -1.28(15) . 7_565
N4 Ag1 Ag3 Ag1 -94(100) 2 7_565
N2 Ag1 Ag3 Ag1 55(100) 7_566 7_565
N5 Ag1 Ag3 Ag1 149(100) . 7_565
C4 N1 N2 N3 -0.2(4) . .
C4 N1 N2 Ag1 169.8(2) . 7_566
N1 N2 N3 N4 0.0(4) . .
Ag1 N2 N3 N4 -170.9(2) 7_566 .
N2 N3 N4 C4 0.2(4) . .
N2 N3 N4 Ag1 173.0(2) . 2
N4 Ag1 N5 N6 -103.1(3) 2 .
N2 Ag1 N5 N6 63.1(3) 7_566 .
Ag3 Ag1 N5 N6 -11.1(3) . .
N4 Ag1 N5 C5 47.0(5) 2 .
N2 Ag1 N5 C5 -146.8(5) 7_566 .
Ag3 Ag1 N5 C5 139.0(5) . .
C5 N5 N6 N7 -0.1(4) . .
Ag1 N5 N6 N7 163.5(3) . .
N5 N6 N7 N8 0.1(5) . .
N5 N6 N7 Ag2 -166.7(3) . .
N7 Ag2 N7 N6 -17.7(3) 2_655 .
O1 Ag2 N7 N6 162.3(3) . .
N7 Ag2 N7 N8 177.8(4) 2_655 .
O1 Ag2 N7 N8 -2.2(4) . .
N6 N7 N8 C5 0.0(5) . .
Ag2 N7 N8 C5 165.9(3) . .
C3 C1 C2 C3 -1.4(6) 5_576 .
C3 C1 C2 C5 176.0(3) 5_576 .
C1 C2 C3 C1 1.4(6) . 5_576
C5 C2 C3 C1 -175.9(3) . 5_576
C1 C2 C3 C4 -178.1(3) . .
C5 C2 C3 C4 4.7(5) . .
N2 N1 C4 N4 0.4(4) . .
N2 N1 C4 C3 178.9(3) . .
N3 N4 C4 N1 -0.4(4) . .
Ag1 N4 C4 N1 -172.3(3) 2 .
N3 N4 C4 C3 -178.9(3) . .
Ag1 N4 C4 C3 9.1(5) 2 .
C1 C3 C4 N1 -109.8(4) 5_576 .
C2 C3 C4 N1 69.6(5) . .
C1 C3 C4 N4 68.6(5) 5_576 .
C2 C3 C4 N4 -112.0(4) . .
N7 N8 C5 N5 -0.1(5) . .
N7 N8 C5 C2 -176.3(3) . .
N6 N5 C5 N8 0.1(5) . .
Ag1 N5 C5 N8 -149.8(4) . .
N6 N5 C5 C2 176.2(4) . .
Ag1 N5 C5 C2 26.3(7) . .
C1 C2 C5 N8 25.9(5) . .
C3 C2 C5 N8 -156.9(4) . .
C1 C2 C5 N5 -149.8(4) . .
C3 C2 C5 N5 27.5(6) . .
